data_2203734
loop_
_publ_author_name
'Li-Rong Wen'
'Gui-Long Zhao'
'Ming Li'
'Xue-Mei Li'
'Shu-Sheng Zhang'
'Ping-Kai Ouyang'

_publ_section_title
;Ethyl
 3-methyl-1-(3-methylbenzoyl)-5-(methylsulfanyl)-1<i>H</i>-pyrazole-4-carboxylate
;
_journal_issue 6
_journal_name_full 'Acta Crystallographica Section E'
_journal_page_first o1026
_journal_page_last o1028
_journal_paper_doi 10.1107/S1600536804011596
_journal_volume 60
_journal_year 2004
_chemical_formula_iupac 'C16 H18 N2 O3 S'
_chemical_formula_moiety 'C16 H18 N2 O3 S'
_chemical_formula_sum 'C16 H18 N2 O3 S'
_chemical_formula_weight 318.38
_chemical_melting_point 388.5(5)
_chemical_name_systematic
;Ethyl
 3-methyl-1-(3-methylbenzoyl)-5-(methylsulfanyl)-1H-pyrazole-4-carboxylate
;
_space_group_IT_number 2
_symmetry_cell_setting triclinic
_symmetry_space_group_name_Hall '-P 1'
_symmetry_space_group_name_H-M 'P -1'
_atom_sites_solution_hydrogens geom
_atom_sites_solution_primary direct
_atom_sites_solution_secondary difmap
_audit_creation_method SHELXL-97
_cell_angle_alpha 81.745(5)
_cell_angle_beta 73.352(5)
_cell_angle_gamma 73.583(5)
_cell_formula_units_Z 2
_cell_length_a 7.677(3)
_cell_length_b 9.228(3)
_cell_length_c 12.271(4)
_cell_measurement_reflns_used 4133
_cell_measurement_temperature 293(2)
_cell_measurement_theta_max 25.00
_cell_measurement_theta_min 2.79
_cell_volume 797.1(5)
_computing_cell_refinement 'SAINT (Siemens, 1996)'
_computing_data_collection 'SMART (Siemens, 1996)'
_computing_data_reduction SAINT
_computing_molecular_graphics SHELXTL
_computing_publication_material
;
SHELXTL, PARST (Nardelli, 1995) and PLATON (Spek, 1990)
;
_computing_structure_refinement SHELXTL
_computing_structure_solution 'SHELXTL (Sheldrick, 1997)'
_diffrn_ambient_temperature 293(2)
_diffrn_detector_area_resol_mean 8.33
_diffrn_measured_fraction_theta_full 0.995
_diffrn_measured_fraction_theta_max 0.995
_diffrn_measurement_device_type
;
Simens SMART 1000 CCD area-detector
;
_diffrn_measurement_method \w
_diffrn_radiation_monochromator graphite
_diffrn_radiation_source 'fine-focus sealed tube'
_diffrn_radiation_type MoK\a
_diffrn_radiation_wavelength 0.71073
_diffrn_reflns_av_R_equivalents 0.0213
_diffrn_reflns_av_sigmaI/netI 0.0381
_diffrn_reflns_limit_h_max 8
_diffrn_reflns_limit_h_min -9
_diffrn_reflns_limit_k_max 10
_diffrn_reflns_limit_k_min -8
_diffrn_reflns_limit_l_max 12
_diffrn_reflns_limit_l_min -14
_diffrn_reflns_number 4133
_diffrn_reflns_theta_full 25.00
_diffrn_reflns_theta_max 25.00
_diffrn_reflns_theta_min 2.79
_diffrn_standards_decay_% 0
_diffrn_standards_number 0
_exptl_absorpt_coefficient_mu 0.217
_exptl_absorpt_correction_T_max 0.9661
_exptl_absorpt_correction_T_min 0.9378
_exptl_absorpt_correction_type multi-scan
_exptl_absorpt_process_details '(SADABS; Sheldrick, 1996)'
_exptl_crystal_colour colourless
_exptl_crystal_density_diffrn 1.327
_exptl_crystal_density_method 'not measured'
_exptl_crystal_description needle
_exptl_crystal_F_000 336
_exptl_crystal_size_max 0.30
_exptl_crystal_size_mid 0.24
_exptl_crystal_size_min 0.16
_refine_diff_density_max 0.213
_refine_diff_density_min -0.316
_refine_ls_extinction_method none
_refine_ls_goodness_of_fit_ref 1.056
_refine_ls_hydrogen_treatment constr
_refine_ls_matrix_type full
_refine_ls_number_parameters 203
_refine_ls_number_reflns 2789
_refine_ls_number_restraints 0
_refine_ls_restrained_S_all 1.056
_refine_ls_R_factor_all 0.0583
_refine_ls_R_factor_gt 0.0428
_refine_ls_shift/su_max 0.002
_refine_ls_shift/su_mean 0.000
_refine_ls_structure_factor_coef Fsqd
_refine_ls_weighting_details 'calc w = 1/[\s^2^(Fo^2^)+(0.049P)^2^+0.2362P] where P = (Fo^2^+2Fc^2^)/3'
_refine_ls_weighting_scheme calc
_refine_ls_wR_factor_gt 0.0992
_refine_ls_wR_factor_ref 0.1089
_reflns_number_gt 2224
_reflns_number_total 2789
_reflns_threshold_expression I>2\s(I)
_cod_data_source_file ci6384.cif
_cod_data_source_block I
_cod_depositor_comments
;
The following automatic conversions were performed:
'_symmetry_cell_setting' value 'Triclinic' changed to 'triclinic'
according to '/home/saulius/struct/CIF-dictionaries/cif_core.dic'
dictionary named 'cif_core.dic' version 2.4.1 from 2010-06-29.

Automatic conversion script
Id: cif_fix_enum 1527 2010-12-29 10:47:43Z saulius 

The following automatic conversions were performed:

'_chemical_melting_point' value '388--389 K' was changed to
'388.5(5)' - the average value was taken and precision was estimated.

Automatic conversion script
Id: cif_fix_values 1646 2011-03-28 12:23:43Z adriana 

The following automatic conversions were performed:

'_chemical_melting_point' value '388--389 K' was changed to
'388.5(5)' - the average value was taken and precision was
estimated.

'_symmetry_cell_setting' value 'Triclinic' changed to
'triclinic' according to
/home/saulius/struct/CIF-dictionaries/cif_core.dic dictionary named
'cif_core.dic' version 2.4.1 from 2010-06-29.

Automatic conversion script
Id: cif_fix_values 1715 2011-07-08 13:25:40Z adriana 
;
_cod_database_code 2203734
_cod_database_fobs_code 2203734

loop_
_symmetry_equiv_pos_as_xyz
'x, y, z'
'-x, -y, -z'

loop_
_atom_site_label
_atom_site_fract_x
_atom_site_fract_y
_atom_site_fract_z
_atom_site_U_iso_or_equiv
_atom_site_adp_type
_atom_site_calc_flag
_atom_site_refinement_flags
_atom_site_occupancy
_atom_site_type_symbol
S1 0.22441(9) 0.21759(6) 0.42329(5) 0.04722(19) Uani d . 1 S
O1 0.2516(2) 0.51069(16) 0.31410(12) 0.0531(4) Uani d . 1 O
O2 0.2780(3) 0.70988(17) 0.38665(14) 0.0631(5) Uani d . 1 O
O3 0.2104(3) 0.48758(19) 0.84848(14) 0.0754(6) Uani d . 1 O
N1 0.2424(2) 0.39648(18) 0.68027(14) 0.0391(4) Uani d . 1 N
N2 0.2274(2) 0.27860(18) 0.62814(14) 0.0404(4) Uani d . 1 N
C1 0.2393(3) 0.3771(3) 0.79767(18) 0.0482(5) Uani d . 1 C
C2 0.2685(3) 0.2214(2) 0.85222(17) 0.0439(5) Uani d . 1 C
C3 0.3944(3) 0.0966(3) 0.79842(19) 0.0542(6) Uani d . 1 C
H3 0.4612 0.1068 0.7227 0.065 Uiso calc R 1 H
C4 0.4199(4) -0.0427(3) 0.8580(2) 0.0663(7) Uani d . 1 C
H4 0.5053 -0.1266 0.8226 0.080 Uiso calc R 1 H
C5 0.3193(4) -0.0584(3) 0.9701(2) 0.0678(7) Uani d . 1 C
H5 0.3364 -0.1536 1.0088 0.081 Uiso calc R 1 H
C6 0.1939(4) 0.0643(3) 1.02589(19) 0.0550(6) Uani d . 1 C
C7 0.1713(3) 0.2034(3) 0.96572(18) 0.0488(5) Uani d . 1 C
H7 0.0886 0.2877 1.0021 0.059 Uiso calc R 1 H
C8 0.0860(5) 0.0472(3) 1.1494(2) 0.0801(9) Uani d . 1 C
H8A -0.0056 -0.0079 1.1550 0.120 Uiso calc R 1 H
H8B 0.0237 0.1455 1.1775 0.120 Uiso calc R 1 H
H8C 0.1717 -0.0070 1.1938 0.120 Uiso calc R 1 H
C9 0.2558(3) 0.5219(2) 0.60699(17) 0.0373(5) Uani d . 1 C
C10 0.2497(3) 0.4844(2) 0.50384(16) 0.0361(4) Uani d . 1 C
C11 0.2330(3) 0.3318(2) 0.52228(16) 0.0354(4) Uani d . 1 C
C12 0.2142(4) 0.0463(2) 0.5116(2) 0.0622(7) Uani d . 1 C
H12A 0.3217 0.0137 0.5425 0.093 Uiso calc R 1 H
H12B 0.2137 -0.0309 0.4669 0.093 Uiso calc R 1 H
H12C 0.1015 0.0642 0.5728 0.093 Uiso calc R 1 H
C13 0.2759(3) 0.6652(2) 0.6379(2) 0.0509(6) Uani d . 1 C
H13A 0.3299 0.7202 0.5701 0.076 Uiso calc R 1 H
H13B 0.3562 0.6424 0.6886 0.076 Uiso calc R 1 H
H13C 0.1544 0.7255 0.6748 0.076 Uiso calc R 1 H
C14 0.2616(3) 0.5824(2) 0.39850(17) 0.0411(5) Uani d . 1 C
C15 0.2594(4) 0.5934(3) 0.20422(19) 0.0570(6) Uani d . 1 C
H15A 0.3661 0.6376 0.1816 0.068 Uiso calc R 1 H
H15B 0.1456 0.6741 0.2073 0.068 Uiso calc R 1 H
C16 0.2784(5) 0.4832(3) 0.1217(2) 0.0840(9) Uani d . 1 C
H16A 0.3988 0.4114 0.1122 0.126 Uiso calc R 1 H
H16B 0.2679 0.5361 0.0497 0.126 Uiso calc R 1 H
H16C 0.1808 0.4310 0.1501 0.126 Uiso calc R 1 H

loop_
_atom_site_aniso_label
_atom_site_aniso_U_11
_atom_site_aniso_U_22
_atom_site_aniso_U_33
_atom_site_aniso_U_12
_atom_site_aniso_U_13
_atom_site_aniso_U_23
S1 0.0667(4) 0.0381(3) 0.0425(3) -0.0158(3) -0.0183(3) -0.0071(2)
O1 0.0863(12) 0.0412(8) 0.0373(8) -0.0221(8) -0.0231(8) 0.0067(6)
O2 0.1004(14) 0.0413(9) 0.0545(10) -0.0309(9) -0.0234(9) 0.0082(7)
O3 0.1353(18) 0.0554(10) 0.0468(10) -0.0331(11) -0.0300(11) -0.0078(8)
N1 0.0525(11) 0.0340(9) 0.0348(9) -0.0134(8) -0.0152(8) -0.0025(7)
N2 0.0535(11) 0.0332(9) 0.0383(9) -0.0139(8) -0.0148(8) -0.0027(7)
C1 0.0620(15) 0.0486(13) 0.0383(12) -0.0163(11) -0.0164(10) -0.0051(10)
C2 0.0490(13) 0.0494(12) 0.0354(11) -0.0123(10) -0.0153(10) -0.0016(9)
C3 0.0530(15) 0.0642(15) 0.0364(12) -0.0061(11) -0.0089(11) 0.0019(11)
C4 0.0735(18) 0.0572(15) 0.0470(14) 0.0088(13) -0.0091(13) -0.0014(11)
C5 0.088(2) 0.0542(15) 0.0472(14) -0.0054(13) -0.0143(14) 0.0070(12)
C6 0.0659(16) 0.0590(15) 0.0369(12) -0.0148(12) -0.0119(11) 0.0014(11)
C7 0.0551(14) 0.0533(13) 0.0383(11) -0.0109(11) -0.0135(10) -0.0071(10)
C8 0.104(2) 0.0789(19) 0.0437(15) -0.0228(17) -0.0033(15) 0.0051(13)
C9 0.0402(12) 0.0307(10) 0.0402(11) -0.0066(8) -0.0106(9) -0.0037(8)
C10 0.0394(11) 0.0309(10) 0.0367(11) -0.0070(8) -0.0095(9) -0.0026(8)
C11 0.0402(11) 0.0314(10) 0.0353(11) -0.0088(8) -0.0106(9) -0.0033(8)
C12 0.0902(19) 0.0386(12) 0.0683(16) -0.0254(12) -0.0282(14) -0.0030(11)
C13 0.0666(16) 0.0361(11) 0.0538(14) -0.0132(10) -0.0187(12) -0.0088(10)
C14 0.0466(12) 0.0346(11) 0.0411(11) -0.0108(9) -0.0109(10) 0.0007(9)
C15 0.0742(17) 0.0584(14) 0.0403(13) -0.0210(12) -0.0220(12) 0.0138(11)
C16 0.125(3) 0.082(2) 0.0448(15) -0.0200(18) -0.0290(16) -0.0018(14)

loop_
_atom_type_symbol
_atom_type_description
_atom_type_scat_dispersion_real
_atom_type_scat_dispersion_imag
_atom_type_scat_source
C C 0.0033 0.0016 'International Tables Vol C Tables 4.2.6.8 and 6.1.1.4'
H H 0.0000 0.0000 'International Tables Vol C Tables 4.2.6.8 and 6.1.1.4'
N N 0.0061 0.0033 'International Tables Vol C Tables 4.2.6.8 and 6.1.1.4'
O O 0.0106 0.0060 'International Tables Vol C Tables 4.2.6.8 and 6.1.1.4'
S S 0.1246 0.1234 'International Tables Vol C Tables 4.2.6.8 and 6.1.1.4'

loop_
_geom_angle_atom_site_label_1
_geom_angle_atom_site_label_2
_geom_angle_atom_site_label_3
_geom_angle
C11 S1 C12 99.70(10)
C14 O1 C15 117.30(16)
C9 N1 N2 112.32(15)
C9 N1 C1 128.35(16)
N2 N1 C1 119.33(16)
C11 N2 N1 104.49(15)
O3 C1 N1 118.8(2)
O3 C1 C2 123.2(2)
N1 C1 C2 118.01(18)
C3 C2 C7 119.2(2)
C3 C2 C1 123.5(2)
C7 C2 C1 117.1(2)
C4 C3 C2 119.5(2)
C4 C3 H3 120.3
C2 C3 H3 120.3
C3 C4 C5 120.3(2)
C3 C4 H4 119.8
C5 C4 H4 119.8
C4 C5 C6 121.3(2)
C4 C5 H5 119.3
C6 C5 H5 119.3
C7 C6 C5 117.8(2)
C7 C6 C8 121.0(2)
C5 C6 C8 121.2(2)
C6 C7 C2 121.9(2)
C6 C7 H7 119.1
C2 C7 H7 119.1
C6 C8 H8A 109.5
C6 C8 H8B 109.5
H8A C8 H8B 109.5
C6 C8 H8C 109.5
H8A C8 H8C 109.5
H8B C8 H8C 109.5
N1 C9 C10 105.91(16)
N1 C9 C13 124.71(18)
C10 C9 C13 129.37(19)
C9 C10 C11 105.51(17)
C9 C10 C14 125.97(17)
C11 C10 C14 128.51(17)
N2 C11 C10 111.77(17)
N2 C11 S1 120.27(14)
C10 C11 S1 127.95(15)
S1 C12 H12A 109.5
S1 C12 H12B 109.5
H12A C12 H12B 109.5
S1 C12 H12C 109.5
H12A C12 H12C 109.5
H12B C12 H12C 109.5
C9 C13 H13A 109.5
C9 C13 H13B 109.5
H13A C13 H13B 109.5
C9 C13 H13C 109.5
H13A C13 H13C 109.5
H13B C13 H13C 109.5
O2 C14 O1 123.26(19)
O2 C14 C10 126.17(19)
O1 C14 C10 110.56(16)
O1 C15 C16 106.90(19)
O1 C15 H15A 110.3
C16 C15 H15A 110.3
O1 C15 H15B 110.3
C16 C15 H15B 110.3
H15A C15 H15B 108.6
C15 C16 H16A 109.5
C15 C16 H16B 109.5
H16A C16 H16B 109.5
C15 C16 H16C 109.5
H16A C16 H16C 109.5
H16B C16 H16C 109.5

loop_
_geom_bond_atom_site_label_1
_geom_bond_atom_site_label_2
_geom_bond_distance
_geom_bond_publ_flag
S1 C11 1.7448(19) yes
S1 C12 1.792(2) yes
O1 C14 1.337(2) ?
O1 C15 1.445(3) ?
O2 C14 1.202(2) y
O3 C1 1.205(3) y
N1 C9 1.369(2) yes
N1 N2 1.385(2) yes
N1 C1 1.420(3) yes
N2 C11 1.314(3) yes
C1 C2 1.481(3) ?
C2 C3 1.386(3) ?
C2 C7 1.390(3) ?
C3 C4 1.376(3) ?
C3 H3 0.93 ?
C4 C5 1.381(3) ?
C4 H4 0.93 ?
C5 C6 1.381(4) ?
C5 H5 0.93 ?
C6 C7 1.378(3) ?
C6 C8 1.514(3) ?
C7 H7 0.93 ?
C8 H8A 0.96 ?
C8 H8B 0.96 ?
C8 H8C 0.96 ?
C9 C10 1.376(3) y
C9 C13 1.486(3) ?
C10 C11 1.429(3) yes
C10 C14 1.463(3) ?
C12 H12A 0.96 ?
C12 H12B 0.96 ?
C12 H12C 0.96 ?
C13 H13A 0.96 ?
C13 H13B 0.96 ?
C13 H13C 0.96 ?
C15 C16 1.485(3) ?
C15 H15A 0.97 ?
C15 H15B 0.97 ?
C16 H16A 0.96 ?
C16 H16B 0.96 ?
C16 H16C 0.96 ?

loop_
_geom_hbond_atom_site_label_D
_geom_hbond_atom_site_label_H
_geom_hbond_atom_site_label_A
_geom_hbond_site_symmetry_A
_geom_hbond_distance_DH
_geom_hbond_distance_HA
_geom_hbond_distance_DA
_geom_hbond_angle_DHA
_geom_hbond_publ_flag
C3 H3 N2 1_555 0.93 2.48 2.853(3) 104 yes
C12 H12B O2 1_545 0.96 2.58 3.508(3) 162 yes
C13 H13A O2 1_555 0.96 2.42 3.047(3) 123 yes
C13 H13B O3 1_555 0.96 2.45 2.850(3) 105 yes
C8 H8A CgP 2_557 0.96 2.84 3.735(4) 155 yes

loop_
_geom_torsion_atom_site_label_1
_geom_torsion_atom_site_label_2
_geom_torsion_atom_site_label_3
_geom_torsion_atom_site_label_4
_geom_torsion
_geom_torsion_publ_flag
C9 N1 N2 C11 0.4(2) ?
C1 N1 N2 C11 179.46(18) ?
C9 N1 C1 O3 15.2(4) ?
N2 N1 C1 O3 -163.7(2) ?
C9 N1 C1 C2 -165.9(2) ?
N2 N1 C1 C2 15.2(3) ?
O3 C1 C2 C3 -142.9(3) ?
N1 C1 C2 C3 38.2(3) ?
O3 C1 C2 C7 33.1(3) ?
N1 C1 C2 C7 -145.7(2) ?
C7 C2 C3 C4 0.4(4) ?
C1 C2 C3 C4 176.4(2) ?
C2 C3 C4 C5 0.7(4) ?
C3 C4 C5 C6 -1.2(5) ?
C4 C5 C6 C7 0.4(4) ?
C4 C5 C6 C8 -179.0(3) ?
C5 C6 C7 C2 0.8(4) ?
C8 C6 C7 C2 -179.8(2) ?
C3 C2 C7 C6 -1.2(3) ?
C1 C2 C7 C6 -177.4(2) ?
N2 N1 C9 C10 -0.1(2) ?
C1 N1 C9 C10 -179.0(2) ?
N2 N1 C9 C13 -179.20(19) ?
C1 N1 C9 C13 1.9(3) ?
N1 C9 C10 C11 -0.3(2) ?
C13 C9 C10 C11 178.8(2) ?
N1 C9 C10 C14 -179.29(19) ?
C13 C9 C10 C14 -0.2(4) ?
N1 N2 C11 C10 -0.6(2) ?
N1 N2 C11 S1 178.35(13) ?
C9 C10 C11 N2 0.5(2) ?
C14 C10 C11 N2 179.54(19) ?
C9 C10 C11 S1 -178.28(15) ?
C14 C10 C11 S1 0.7(3) ?
C12 S1 C11 N2 -1.2(2) yes
C12 S1 C11 C10 177.55(19) yes
C15 O1 C14 O2 -0.6(3) yes
C15 O1 C14 C10 179.36(19) yes
C9 C10 C14 O2 -0.2(4) ?
C11 C10 C14 O2 -179.0(2) ?
C9 C10 C14 O1 179.84(19) ?
C11 C10 C14 O1 1.0(3) ?
C14 O1 C15 C16 170.6(2) ?

loop_
_cod_related_entry_id
_cod_related_entry_database
_cod_related_entry_code
1 ChemSpider 21130804
